data_2207606
loop_
_publ_author_name
'Blewett, Gavin'
'Esterhuysen, Catharine'
'Bredenkamp, Martin W.'
'Koch, Klaus R.'

_publ_section_title
;
 1,1-Dibenzoyl-3,3-dimethylurea
;
_journal_coeditor_code NC6050
_journal_issue 12
_journal_name_full 'Acta Crystallographica Section E'
_journal_page_first o4042
_journal_page_last o4044
_journal_paper_doi 10.1107/S1600536805035786
_journal_volume 61
_journal_year 2005
_chemical_formula_iupac 'C17 H16 N2 O3'
_chemical_formula_moiety 'C17 H16 N2 O3'
_chemical_formula_sum 'C17 H16 N2 O3'
_chemical_formula_weight 296.32
_chemical_name_common 4F
_chemical_name_systematic
;
1,1-dibenzoyl-3,3-dimethylurea
;
_space_group_IT_number 19
_space_group_name_Hall 'P 2ac 2ab'
_symmetry_cell_setting orthorhombic
_symmetry_space_group_name_Hall 'P 2ac 2ab'
_symmetry_space_group_name_H-M 'P 21 21 21'
_atom_sites_solution_hydrogens geom
_atom_sites_solution_primary heavy
_atom_sites_solution_secondary difmap
_audit_creation_method SHELXL-97
_cell_angle_alpha 90.00
_cell_angle_beta 90.00
_cell_angle_gamma 90.00
_cell_formula_units_Z 4
_cell_length_a 6.002(3)
_cell_length_b 8.822(5)
_cell_length_c 29.339(15)
_cell_measurement_reflns_used 8844
_cell_measurement_temperature 100(2)
_cell_measurement_theta_max 26.00
_cell_measurement_theta_min 2.41
_cell_volume 1553.5(14)
_computing_cell_refinement 'SAINT (Bruker, 2002)'
_computing_data_collection 'SMART (Bruker, 2001)'
_computing_data_reduction 'SAINT (Bruker, 2002)'
_computing_molecular_graphics
;
X-SEED (Barbour, 2001; Atwood & Barbour, 2003)
;
_computing_publication_material
;
X-SEED
;
_computing_structure_refinement 'SHELXL97 (Sheldrick, 1997)'
_computing_structure_solution 'SHELXS97 (Sheldrick, 1997)'
_diffrn_ambient_temperature 100(2)
_diffrn_measured_fraction_theta_full 0.998
_diffrn_measured_fraction_theta_max 0.998
_diffrn_measurement_device_type 'Bruker SMART APEX CCD'
_diffrn_measurement_method \w
_diffrn_radiation_monochromator graphite
_diffrn_radiation_source 'fine-focus sealed tube'
_diffrn_radiation_type MoK\a
_diffrn_radiation_wavelength 0.71073
_diffrn_reflns_av_R_equivalents 0.0357
_diffrn_reflns_av_sigmaI/netI 0.0281
_diffrn_reflns_limit_h_max 3
_diffrn_reflns_limit_h_min -7
_diffrn_reflns_limit_k_max 10
_diffrn_reflns_limit_k_min -10
_diffrn_reflns_limit_l_max 36
_diffrn_reflns_limit_l_min -32
_diffrn_reflns_number 8844
_diffrn_reflns_theta_full 26.00
_diffrn_reflns_theta_max 26.00
_diffrn_reflns_theta_min 2.41
_diffrn_standards_number 0
_exptl_absorpt_coefficient_mu 0.088
_exptl_absorpt_correction_T_max 0.9956
_exptl_absorpt_correction_T_min 0.9640
_exptl_absorpt_correction_type multi-scan
_exptl_absorpt_process_details '(SADABS; Blessing, 1995; Sheldrick, 2002)'
_exptl_crystal_colour colourless
_exptl_crystal_density_diffrn 1.267
_exptl_crystal_density_method 'not measured'
_exptl_crystal_description needle
_exptl_crystal_F_000 624
_exptl_crystal_size_max 0.30
_exptl_crystal_size_mid 0.10
_exptl_crystal_size_min 0.05
_refine_diff_density_max 0.151
_refine_diff_density_min -0.135
_refine_ls_abs_structure_details 'Flack (1983)'
_refine_ls_abs_structure_Flack 4(2)
_refine_ls_extinction_method none
_refine_ls_goodness_of_fit_ref 1.151
_refine_ls_hydrogen_treatment constr
_refine_ls_matrix_type full
_refine_ls_number_parameters 201
_refine_ls_number_reflns 1803
_refine_ls_number_restraints 0
_refine_ls_restrained_S_all 1.151
_refine_ls_R_factor_all 0.0624
_refine_ls_R_factor_gt 0.0483
_refine_ls_shift/su_max 0.009
_refine_ls_shift/su_mean 0.000
_refine_ls_structure_factor_coef Fsqd
_refine_ls_weighting_details 'calc w = 1/[\s^2^(Fo^2^)+(0.041P)^2^+0.2226P] where P = (Fo^2^+2Fc^2^)/3'
_refine_ls_weighting_scheme calc
_refine_ls_wR_factor_gt 0.0998
_refine_ls_wR_factor_ref 0.1052
_reflns_number_gt 1483
_reflns_number_total 1803
_reflns_threshold_expression I>2\s(I)
_cod_data_source_file nc6050.cif
_cod_data_source_block I
_cod_original_sg_symbol_H-M 'P 212121'
_cod_database_code 2207606
_cod_database_fobs_code 2207606

loop_
_symmetry_equiv_pos_as_xyz
'x, y, z'
'-x+1/2, -y, z+1/2'
'x+1/2, -y+1/2, -z'
'-x, y+1/2, -z+1/2'

loop_
_atom_site_label
_atom_site_fract_x
_atom_site_fract_y
_atom_site_fract_z
_atom_site_U_iso_or_equiv
_atom_site_adp_type
_atom_site_calc_flag
_atom_site_refinement_flags
_atom_site_occupancy
_atom_site_type_symbol
N1 0.1132(4) 0.0158(2) 0.12916(7) 0.0408(6) Uani d . 1 N
O3 0.0492(4) 0.2525(2) 0.10065(7) 0.0614(6) Uani d . 1 O
O1 0.0251(4) 0.0044(3) 0.20433(7) 0.0626(7) Uani d . 1 O
C11 0.0821(5) 0.1203(3) 0.09306(10) 0.0457(7) Uani d . 1 C
C1 0.2852(5) 0.1937(3) 0.18474(9) 0.0412(7) Uani d . 1 C
C6 0.4811(5) 0.2124(3) 0.16069(10) 0.0488(8) Uani d . 1 C
H6 0.5113 0.1500 0.1350 0.059 Uiso calc R 1 H
N2 0.1380(5) -0.2468(3) 0.13802(8) 0.0530(7) Uani d . 1 N
C2 0.1284(5) 0.0685(3) 0.17486(9) 0.0431(7) Uani d . 1 C
C12 0.0961(5) 0.0571(3) 0.04618(9) 0.0467(7) Uani d . 1 C
O2 -0.1714(4) -0.1439(3) 0.10723(8) 0.0677(7) Uani d . 1 O
C3 0.0118(6) -0.1329(3) 0.12396(10) 0.0484(8) Uani d . 1 C
C9 0.3920(6) 0.3966(4) 0.23429(10) 0.0561(8) Uani d . 1 C
H9 0.3607 0.4617 0.2593 0.067 Uiso calc R 1 H
C10 0.2415(5) 0.2862(3) 0.22190(9) 0.0471(7) Uani d . 1 C
H10 0.1079 0.2734 0.2388 0.057 Uiso calc R 1 H
C8 0.5866(6) 0.4120(4) 0.21049(11) 0.0574(9) Uani d . 1 C
H8 0.6916 0.4868 0.2195 0.069 Uiso calc R 1 H
C7 0.6324(6) 0.3209(3) 0.17367(11) 0.0571(8) Uani d . 1 C
H7 0.7678 0.3329 0.1573 0.068 Uiso calc R 1 H
C13 0.2491(6) -0.0527(4) 0.03413(11) 0.0605(9) Uani d . 1 C
H13 0.3505 -0.0914 0.0561 0.073 Uiso calc R 1 H
C17 -0.0459(6) 0.1156(4) 0.01378(11) 0.0642(10) Uani d . 1 C
H17 -0.1475 0.1939 0.0217 0.077 Uiso calc R 1 H
C4 0.3576(6) -0.2334(4) 0.15740(13) 0.0687(10) Uani d . 1 C
H4A 0.4257 -0.1381 0.1473 0.103 Uiso calc R 1 H
H4B 0.4496 -0.3188 0.1473 0.103 Uiso calc R 1 H
H4C 0.3469 -0.2341 0.1907 0.103 Uiso calc R 1 H
C14 0.2535(8) -0.1060(4) -0.01037(12) 0.0806(12) Uani d . 1 C
H14 0.3574 -0.1821 -0.0189 0.097 Uiso calc R 1 H
C5 0.0392(8) -0.3986(4) 0.13870(15) 0.0896(14) Uani d . 1 C
H5A 0.0991 -0.4558 0.1646 0.134 Uiso calc R 1 H
H5B 0.0755 -0.4514 0.1103 0.134 Uiso calc R 1 H
H5C -0.1229 -0.3902 0.1417 0.134 Uiso calc R 1 H
C15 0.1089(9) -0.0494(5) -0.04168(13) 0.0910(14) Uani d . 1 C
H15 0.1120 -0.0868 -0.0720 0.109 Uiso calc R 1 H
C16 -0.0403(8) 0.0603(5) -0.03012(12) 0.0829(13) Uani d . 1 C
H16 -0.1406 0.0987 -0.0523 0.099 Uiso calc R 1 H

loop_
_atom_site_aniso_label
_atom_site_aniso_U_11
_atom_site_aniso_U_22
_atom_site_aniso_U_33
_atom_site_aniso_U_12
_atom_site_aniso_U_13
_atom_site_aniso_U_23
N1 0.0457(14) 0.0361(12) 0.0407(13) -0.0066(12) 0.0056(11) 0.0036(10)
O3 0.0917(18) 0.0382(11) 0.0541(13) 0.0088(13) 0.0050(12) -0.0005(10)
O1 0.0720(16) 0.0629(14) 0.0528(13) -0.0137(13) 0.0209(12) 0.0068(11)
C11 0.0464(17) 0.0392(17) 0.0515(18) -0.0014(15) 0.0070(14) 0.0010(13)
C1 0.0439(17) 0.0402(16) 0.0394(15) 0.0039(13) 0.0023(13) 0.0056(12)
C6 0.0506(18) 0.0470(18) 0.0489(17) -0.0030(15) 0.0112(15) -0.0082(14)
N2 0.0609(17) 0.0356(13) 0.0626(16) -0.0071(14) -0.0061(14) 0.0041(12)
C2 0.0451(17) 0.0383(15) 0.0461(16) 0.0034(15) 0.0109(14) 0.0064(13)
C12 0.0523(19) 0.0420(16) 0.0458(17) -0.0029(16) 0.0067(15) 0.0031(13)
O2 0.0558(15) 0.0671(15) 0.0802(16) -0.0215(13) -0.0121(12) 0.0119(13)
C3 0.0496(19) 0.0468(18) 0.0487(17) -0.0119(17) 0.0081(15) 0.0017(14)
C9 0.064(2) 0.057(2) 0.0469(18) 0.0067(19) -0.0029(16) -0.0122(15)
C10 0.0496(18) 0.0511(18) 0.0407(15) 0.0047(17) 0.0055(14) -0.0017(13)
C8 0.058(2) 0.0522(19) 0.062(2) -0.0066(18) -0.0075(17) -0.0080(16)
C7 0.0482(19) 0.057(2) 0.066(2) -0.0060(17) 0.0062(16) -0.0050(17)
C13 0.066(2) 0.062(2) 0.0534(19) 0.011(2) 0.0050(17) 0.0004(16)
C17 0.076(3) 0.059(2) 0.057(2) 0.011(2) -0.0025(18) 0.0014(17)
C4 0.065(2) 0.051(2) 0.090(2) 0.0056(19) -0.002(2) 0.0055(19)
C14 0.102(3) 0.081(3) 0.059(2) 0.021(3) 0.020(2) -0.012(2)
C5 0.107(4) 0.044(2) 0.118(3) -0.022(2) -0.020(3) 0.011(2)
C15 0.125(4) 0.098(3) 0.050(2) 0.009(3) 0.005(3) -0.013(2)
C16 0.098(3) 0.096(3) 0.054(2) 0.008(3) -0.018(2) 0.000(2)

loop_
_atom_type_symbol
_atom_type_description
_atom_type_scat_dispersion_real
_atom_type_scat_dispersion_imag
_atom_type_scat_source
C C 0.0033 0.0000 'International Tables Vol C Tables 4.2.6.8 and 6.1.1.4'
H H 0.0000 0.0000 'International Tables Vol C Tables 4.2.6.8 and 6.1.1.4'
N N 0.0061 0.0000 'International Tables Vol C Tables 4.2.6.8 and 6.1.1.4'
O O 0.0106 0.0000 'International Tables Vol C Tables 4.2.6.8 and 6.1.1.4'

loop_
_geom_angle_atom_site_label_1
_geom_angle_atom_site_label_2
_geom_angle_atom_site_label_3
_geom_angle
C11 N1 C2 120.0(2)
C11 N1 C3 117.0(2)
C2 N1 C3 114.9(2)
O3 C11 N1 120.9(3)
O3 C11 C12 122.9(3)
N1 C11 C12 116.1(2)
C6 C1 C10 119.5(3)
C6 C1 C2 122.1(3)
C10 C1 C2 118.2(3)
C7 C6 C1 120.3(3)
C7 C6 H6 119.8
C1 C6 H6 119.8
C3 N2 C4 125.7(3)
C3 N2 C5 117.8(3)
C4 N2 C5 116.1(3)
O1 C2 N1 119.3(3)
O1 C2 C1 122.5(3)
N1 C2 C1 118.0(2)
C17 C12 C13 119.9(3)
C17 C12 C11 117.6(3)
C13 C12 C11 122.5(3)
O2 C3 N2 125.9(3)
O2 C3 N1 119.7(3)
N2 C3 N1 114.4(3)
C8 C9 C10 119.7(3)
C8 C9 H9 120.1
C10 C9 H9 120.1
C9 C10 C1 120.0(3)
C9 C10 H10 120.0
C1 C10 H10 120.0
C9 C8 C7 120.9(3)
C9 C8 H8 119.5
C7 C8 H8 119.5
C6 C7 C8 119.6(3)
C6 C7 H7 120.2
C8 C7 H7 120.2
C12 C13 C14 119.4(3)
C12 C13 H13 120.3
C14 C13 H13 120.3
C12 C17 C16 119.8(3)
C12 C17 H17 120.1
C16 C17 H17 120.1
N2 C4 H4A 109.5
N2 C4 H4B 109.5
H4A C4 H4B 109.5
N2 C4 H4C 109.5
H4A C4 H4C 109.5
H4B C4 H4C 109.5
C15 C14 C13 119.9(4)
C15 C14 H14 120.0
C13 C14 H14 120.0
N2 C5 H5A 109.5
N2 C5 H5B 109.5
H5A C5 H5B 109.5
N2 C5 H5C 109.5
H5A C5 H5C 109.5
H5B C5 H5C 109.5
C14 C15 C16 120.9(4)
C14 C15 H15 119.6
C16 C15 H15 119.6
C15 C16 C17 120.1(4)
C15 C16 H16 120.0
C17 C16 H16 120.0

loop_
_geom_bond_atom_site_label_1
_geom_bond_atom_site_label_2
_geom_bond_distance
_geom_bond_publ_flag
N1 C11 1.416(3) yes
N1 C2 1.422(3) yes
N1 C3 1.454(4) yes
O3 C11 1.203(3) yes
O1 C2 1.205(3) yes
C11 C12 1.486(4) yes
C1 C6 1.381(4) ?
C1 C10 1.387(4) ?
C1 C2 1.479(4) yes
C6 C7 1.373(4) ?
C6 H6 0.9500 ?
N2 C3 1.324(4) yes
N2 C4 1.440(4) yes
N2 C5 1.464(4) yes
C12 C17 1.377(4) ?
C12 C13 1.381(4) ?
O2 C3 1.208(4) yes
C9 C8 1.368(5) ?
C9 C10 1.377(4) ?
C9 H9 0.9500 ?
C10 H10 0.9500 ?
C8 C7 1.374(4) ?
C8 H8 0.9500 ?
C7 H7 0.9500 ?
C13 C14 1.388(5) ?
C13 H13 0.9500 ?
C17 C16 1.378(5) ?
C17 H17 0.9500 ?
C4 H4A 0.9800 ?
C4 H4B 0.9800 ?
C4 H4C 0.9800 ?
C14 C15 1.359(6) ?
C14 H14 0.9500 ?
C5 H5A 0.9800 ?
C5 H5B 0.9800 ?
C5 H5C 0.9800 ?
C15 C16 1.361(6) ?
C15 H15 0.9500 ?
C16 H16 0.9500 ?

loop_
_geom_hbond_atom_site_label_D
_geom_hbond_atom_site_label_H
_geom_hbond_atom_site_label_A
_geom_hbond_site_symmetry_A
_geom_hbond_distance_DH
_geom_hbond_distance_HA
_geom_hbond_distance_DA
_geom_hbond_angle_DHA
C7 H7 O3 1_655 0.95 2.47 3.349(4) 153

loop_
_geom_torsion_atom_site_label_1
_geom_torsion_atom_site_label_2
_geom_torsion_atom_site_label_3
_geom_torsion_atom_site_label_4
_geom_torsion
_geom_torsion_publ_flag
C2 N1 C11 O3 -6.4(4) ?
C3 N1 C11 O3 140.7(3) ?
C2 N1 C11 C12 172.7(3) ?
C3 N1 C11 C12 -40.2(4) ?
C10 C1 C6 C7 0.6(4) ?
C2 C1 C6 C7 -173.7(3) ?
C11 N1 C2 O1 134.5(3) ?
C3 N1 C2 O1 -13.2(4) ?
C11 N1 C2 C1 -50.1(4) ?
C3 N1 C2 C1 162.2(2) ?
C6 C1 C2 O1 143.6(3) ?
C10 C1 C2 O1 -30.7(4) ?
C6 C1 C2 N1 -31.6(4) ?
C10 C1 C2 N1 154.1(3) ?
O3 C11 C12 C17 -37.7(5) ?
N1 C11 C12 C17 143.2(3) ?
O3 C11 C12 C13 140.2(3) ?
N1 C11 C12 C13 -38.8(4) ?
C4 N2 C3 O2 179.1(3) ?
C5 N2 C3 O2 -7.9(5) ?
C4 N2 C3 N1 0.4(4) ?
C5 N2 C3 N1 173.4(3) ?
C11 N1 C3 O2 -39.6(4) ?
C2 N1 C3 O2 109.2(3) ?
C11 N1 C3 N2 139.3(3) ?
C2 N1 C3 N2 -72.0(3) ?
C8 C9 C10 C1 -1.6(5) ?
C6 C1 C10 C9 0.6(4) ?
C2 C1 C10 C9 175.1(3) ?
C10 C9 C8 C7 1.4(5) ?
C1 C6 C7 C8 -0.7(5) ?
C9 C8 C7 C6 -0.2(5) ?
C17 C12 C13 C14 -1.8(5) ?
C11 C12 C13 C14 -179.7(3) ?
C13 C12 C17 C16 2.4(5) ?
C11 C12 C17 C16 -179.6(3) ?
C12 C13 C14 C15 0.4(6) ?
C13 C14 C15 C16 0.4(7) ?
C14 C15 C16 C17 0.1(7) ?
C12 C17 C16 C15 -1.5(6) ?
O2 C3 C11 O3 84.3(4) yes
O2 C3 C2 O1 76.8(3) yes
O1 C2 C11 O3 109.1(3) yes

loop_
_cod_related_entry_id
_cod_related_entry_database
_cod_related_entry_code
1 ChemSpider 21126848
